data_7700705
loop_
_publ_author_name
'Lee, Lucia Myongwon'
'Corless, Victoria'
'Luu, Helen'
'He, Allan'
'Jenkins, Hilary'
'Britten, James F.'
'Adam Pani, Faisal'
'Vargas-Baca, Ignacio'

_publ_section_title
;
 Synthetic and structural investigations of
 bis(N-alkyl-benzoselenadiazolium) cations.
;
_journal_issue 33
_journal_name_full 'Dalton transactions (Cambridge, England : 2003)'
_journal_page_first 12541
_journal_page_last 12548
_journal_paper_doi 10.1039/c9dt02311a
_journal_volume 48
_journal_year 2019
_chemical_formula_moiety 'C20 H16 N4 Se2, C2 H3 N, 2(B F4)'
_chemical_formula_sum 'C22 H19 B2 F8 N5 Se2'
_chemical_formula_weight 684.96
_space_group_crystal_system monoclinic
_space_group_IT_number 14
_space_group_name_Hall '-P 2ybc'
_space_group_name_H-M_alt 'P 1 21/c 1'
_symmetry_space_group_name_Hall '-P 2ybc'
_symmetry_space_group_name_H-M 'P 1 21/c 1'
_atom_sites_solution_hydrogens geom
_atom_sites_solution_primary direct
_audit_creation_date 2019-05-08
_audit_creation_method
;
Olex2 1.2
(compiled 2018.05.29 svn.r3510 for OlexSys, GUI svn.r5506)
;
_audit_update_record
;
2019-05-31 deposited with the CCDC.    2019-07-31 downloaded from the CCDC.
;
_cell_angle_alpha 90
_cell_angle_beta 93.402(5)
_cell_angle_gamma 90
_cell_formula_units_Z 4
_cell_length_a 10.353(2)
_cell_length_b 7.3989(17)
_cell_length_c 33.631(7)
_cell_measurement_reflns_used 1022
_cell_measurement_temperature 446(2)
_cell_measurement_theta_max 24.66
_cell_measurement_theta_min 3.01
_cell_volume 2571.6(9)
_computing_molecular_graphics 'Olex2 (Dolomanov et al., 2009)'
_computing_publication_material 'Olex2 (Dolomanov et al., 2009)'
_computing_structure_refinement 'ShelXL (Sheldrick, 2015)'
_computing_structure_solution 'ShelXS (Sheldrick, 2008)'
_diffrn_ambient_temperature 446.15
_diffrn_measured_fraction_theta_full 0.832
_diffrn_measured_fraction_theta_max 0.790
_diffrn_measurement_device_type 'Bruker APEX-II CCD'
_diffrn_measurement_method '\f and \w scans'
_diffrn_radiation_type MoK\a
_diffrn_radiation_wavelength 0.71073
_diffrn_reflns_av_R_equivalents 0.0372
_diffrn_reflns_av_unetI/netI 0.0665
_diffrn_reflns_Laue_measured_fraction_full 0.832
_diffrn_reflns_Laue_measured_fraction_max 0.790
_diffrn_reflns_limit_h_max 3
_diffrn_reflns_limit_h_min -13
_diffrn_reflns_limit_k_max 7
_diffrn_reflns_limit_k_min -9
_diffrn_reflns_limit_l_max 35
_diffrn_reflns_limit_l_min -41
_diffrn_reflns_number 7007
_diffrn_reflns_point_group_measured_fraction_full 0.832
_diffrn_reflns_point_group_measured_fraction_max 0.790
_diffrn_reflns_theta_full 26.000
_diffrn_reflns_theta_max 28.290
_diffrn_reflns_theta_min 2.819
_diffrn_standards_number 0
_exptl_absorpt_coefficient_mu 2.957
_exptl_absorpt_correction_T_max 0.7457
_exptl_absorpt_correction_T_min 0.6554
_exptl_absorpt_correction_type multi-scan
_exptl_absorpt_process_details
;
SADABS-2014/4 (Bruker,2014) was used for absorption correction.
wR2(int) was 0.0381 before and 0.0285 after correction.
The Ratio of minimum to maximum transmission is 0.8789.
The \l/2 correction factor is 0.00150.
;
_exptl_crystal_colour orange
_exptl_crystal_colour_primary orange
_exptl_crystal_density_diffrn 1.769
_exptl_crystal_description plate
_exptl_crystal_F_000 1344
_refine_diff_density_max 0.716
_refine_diff_density_min -0.473
_refine_diff_density_rms 0.108
_refine_ls_extinction_method none
_refine_ls_goodness_of_fit_ref 1.009
_refine_ls_hydrogen_treatment constr
_refine_ls_matrix_type full
_refine_ls_number_parameters 353
_refine_ls_number_reflns 5027
_refine_ls_number_restraints 0
_refine_ls_restrained_S_all 1.009
_refine_ls_R_factor_all 0.0858
_refine_ls_R_factor_gt 0.0468
_refine_ls_shift/su_max 0.002
_refine_ls_shift/su_mean 0.000
_refine_ls_structure_factor_coef Fsqd
_refine_ls_weighting_details 'w=1/[\s^2^(Fo^2^)+(0.0512P)^2^] where P=(Fo^2^+2Fc^2^)/3'
_refine_ls_weighting_scheme calc
_refine_ls_wR_factor_gt 0.0947
_refine_ls_wR_factor_ref 0.1058
_reflns_Friedel_coverage 0.000
_reflns_number_gt 3372
_reflns_number_total 5027
_reflns_threshold_expression 'I > 2\s(I)'
_cod_data_source_file c9dt02311a2.cif
_cod_data_source_block test_a
_cod_depositor_comments 'Adding full bibliography for 7700704--7700709.cif.'
_cod_original_cell_volume 2571.5(10)
_cod_database_code 7700705
_shelx_shelxl_version_number 2014/7
_shelx_space_group_comment
;
The symmetry employed for this shelxl refinement is uniquely defined
by the following loop, which should always be used as a source of
symmetry information in preference to the above space-group names.
They are only intended as comments.
;
_olex2_refinement_description
;
1. Fixed Uiso
 At 1.2 times of:
  All C(H) groups, All C(H,H) groups
 At 1.5 times of:
  All C(H,H,H) groups
2.a Secondary CH2 refined with riding coordinates:
 C14(H14A,H14B), C7(H7A,H7B)
2.b Aromatic/amide H refined with riding coordinates:
 C13(H13), C9(H9), C12(H12), C2(H2), C16(H16), C10(H10), C5(H5), C3(H3),
 C4(H4), C19(H19), C17(H17), C18(H18)
2.c Idealised Me refined as rotating group:
 C22(H22A,H22B,H22C)
;
_olex2_submission_special_instructions 'No special instructions were received'

loop_
_space_group_symop_operation_xyz
'x, y, z'
'-x, y+1/2, -z+1/2'
'-x, -y, -z'
'x, -y-1/2, z-1/2'

loop_
_atom_site_label
_atom_site_type_symbol
_atom_site_fract_x
_atom_site_fract_y
_atom_site_fract_z
_atom_site_U_iso_or_equiv
_atom_site_adp_type
_atom_site_occupancy
_atom_site_site_symmetry_order
_atom_site_calc_flag
_atom_site_refinement_flags_posn
Se01 Se 0.01679(4) 0.73557(6) 0.47784(2) 0.01800(13) Uani 1 1 d .
Se02 Se 0.21568(4) 0.72715(6) 0.61233(2) 0.01916(14) Uani 1 1 d .
N4 N 0.3809(3) 0.7990(5) 0.62751(11) 0.0165(9) Uani 1 1 d .
N2 N 0.1123(3) 0.7687(4) 0.43468(11) 0.0133(8) Uani 1 1 d .
N1 N -0.1264(3) 0.7381(5) 0.44709(12) 0.0194(9) Uani 1 1 d .
N3 N 0.1795(4) 0.7063(5) 0.66248(13) 0.0248(10) Uani 1 1 d .
N5 N 0.8951(5) 0.8871(7) 0.73944(15) 0.0497(14) Uani 1 1 d .
B2 B 0.5409(5) 0.3563(7) 0.63839(17) 0.0170(12) Uani 1 1 d .
B1 B -0.1021(4) 0.7383(6) 0.57410(16) 0.0142(11) Uani 1 1 d .
C11 C 0.4188(4) 0.8296(6) 0.55684(14) 0.0148(10) Uani 1 1 d .
C13 C 0.3177(4) 0.9624(6) 0.49724(14) 0.0160(10) Uani 1 1 d .
H13 H 0.2873 1.0636 0.4832 0.019 Uiso 1 1 calc R
C9 C 0.3549(4) 0.6409(6) 0.50082(14) 0.0197(11) Uani 1 1 d .
H9 H 0.3483 0.5267 0.4894 0.024 Uiso 1 1 calc R
C12 C 0.3710(4) 0.9814(6) 0.53552(14) 0.0165(10) Uani 1 1 d .
H12 H 0.3755 1.0951 0.5473 0.020 Uiso 1 1 calc R
C8 C 0.3091(4) 0.7924(6) 0.47936(14) 0.0158(10) Uani 1 1 d .
C14 C 0.4764(4) 0.8493(6) 0.59870(13) 0.0177(10) Uani 1 1 d .
H14A H 0.5520 0.7723 0.6024 0.021 Uiso 1 1 calc R
H14B H 0.5037 0.9734 0.6033 0.021 Uiso 1 1 calc R
C2 C 0.0754(4) 0.8139(6) 0.36270(14) 0.0174(11) Uani 1 1 d .
H2 H 0.1621 0.8286 0.3577 0.021 Uiso 1 1 calc R
C1 C 0.0370(4) 0.7830(5) 0.40138(14) 0.0128(10) Uani 1 1 d .
C16 C 0.5129(4) 0.8476(6) 0.69039(14) 0.0207(11) Uani 1 1 d .
H16 H 0.5879 0.8820 0.6785 0.025 Uiso 1 1 calc R
C10 C 0.4097(4) 0.6610(6) 0.53876(14) 0.0194(11) Uani 1 1 d .
H10 H 0.4412 0.5599 0.5526 0.023 Uiso 1 1 calc R
C7 C 0.2549(4) 0.7704(6) 0.43710(14) 0.0171(10) Uani 1 1 d .
H7A H 0.2851 0.8690 0.4210 0.021 Uiso 1 1 calc R
H7B H 0.2865 0.6583 0.4263 0.021 Uiso 1 1 calc R
C5 C -0.1928(4) 0.7725(6) 0.37675(16) 0.0226(11) Uani 1 1 d .
H5 H -0.2802 0.7582 0.3810 0.027 Uiso 1 1 calc R
C15 C 0.3987(4) 0.8011(6) 0.66709(14) 0.0181(11) Uani 1 1 d .
C6 C -0.0982(4) 0.7645(5) 0.40909(14) 0.0167(10) Uani 1 1 d .
C20 C 0.2821(5) 0.7498(6) 0.68645(15) 0.0223(11) Uani 1 1 d .
C3 C -0.0187(4) 0.8216(6) 0.33281(15) 0.0201(11) Uani 1 1 d .
H3 H 0.0049 0.8407 0.3069 0.024 Uiso 1 1 calc R
C21 C 0.8849(5) 0.7664(8) 0.71902(17) 0.0328(13) Uani 1 1 d .
C22 C 0.8703(5) 0.6080(8) 0.69363(16) 0.0375(14) Uani 1 1 d .
H22A H 0.8775 0.6429 0.6664 0.056 Uiso 1 1 calc GR
H22B H 0.7870 0.5545 0.6967 0.056 Uiso 1 1 calc GR
H22C H 0.9368 0.5220 0.7011 0.056 Uiso 1 1 calc GR
C4 C -0.1530(4) 0.8014(6) 0.33983(15) 0.0234(12) Uani 1 1 d .
H4 H -0.2141 0.8083 0.3185 0.028 Uiso 1 1 calc R
C19 C 0.2838(5) 0.7457(6) 0.72826(15) 0.0288(12) Uani 1 1 d .
H19 H 0.2104 0.7126 0.7412 0.035 Uiso 1 1 calc R
C17 C 0.5087(5) 0.8401(6) 0.73032(15) 0.0270(12) Uani 1 1 d .
H17 H 0.5831 0.8679 0.7460 0.032 Uiso 1 1 calc R
C18 C 0.3950(5) 0.7911(7) 0.74941(17) 0.0338(13) Uani 1 1 d .
H18 H 0.3967 0.7902 0.7771 0.041 Uiso 1 1 calc R
F5 F 0.4849(2) 0.3166(4) 0.60065(8) 0.0242(6) Uani 1 1 d .
F1 F -0.0365(2) 0.6121(3) 0.59850(8) 0.0218(6) Uani 1 1 d .
F6 F 0.6130(2) 0.2066(3) 0.65203(8) 0.0242(6) Uani 1 1 d .
F7 F 0.4471(2) 0.3954(4) 0.66439(8) 0.0258(7) Uani 1 1 d .
F2 F -0.0173(2) 0.8632(3) 0.56127(8) 0.0255(7) Uani 1 1 d .
F3 F -0.1996(3) 0.8188(3) 0.59457(9) 0.0307(7) Uani 1 1 d .
F8 F 0.6241(2) 0.5019(3) 0.63515(8) 0.0303(7) Uani 1 1 d .
F4 F -0.1579(3) 0.6486(4) 0.53998(9) 0.0319(7) Uani 1 1 d .

loop_
_atom_site_aniso_label
_atom_site_aniso_U_11
_atom_site_aniso_U_22
_atom_site_aniso_U_33
_atom_site_aniso_U_23
_atom_site_aniso_U_13
_atom_site_aniso_U_12
Se01 0.0186(2) 0.0185(2) 0.0173(3) 0.0021(2) 0.00494(18) 0.00232(18)
Se02 0.0181(2) 0.0211(2) 0.0181(3) -0.0003(2) -0.00033(18) -0.00331(18)
N4 0.0173(18) 0.0157(19) 0.016(2) 0.0005(17) -0.0030(16) -0.0021(14)
N2 0.0191(17) 0.0082(17) 0.013(2) -0.0014(16) 0.0031(15) -0.0023(14)
N1 0.0172(18) 0.0144(18) 0.027(3) -0.0006(18) 0.0026(16) 0.0027(15)
N3 0.025(2) 0.021(2) 0.030(3) 0.0006(19) 0.0107(18) -0.0010(16)
N5 0.075(4) 0.032(3) 0.042(4) -0.008(3) 0.003(3) 0.004(3)
B2 0.014(2) 0.020(3) 0.018(3) -0.001(2) 0.002(2) 0.002(2)
B1 0.019(2) 0.010(2) 0.014(3) -0.002(2) 0.002(2) 0.0047(19)
C11 0.014(2) 0.019(2) 0.012(3) 0.002(2) 0.0047(18) -0.0002(17)
C13 0.016(2) 0.018(2) 0.014(3) 0.004(2) 0.0018(18) 0.0019(17)
C9 0.025(2) 0.015(2) 0.019(3) -0.005(2) 0.001(2) 0.0014(18)
C12 0.015(2) 0.017(2) 0.018(3) 0.000(2) 0.0031(19) 0.0021(17)
C8 0.013(2) 0.021(2) 0.014(3) 0.003(2) 0.0042(18) 0.0013(17)
C14 0.015(2) 0.021(2) 0.018(3) 0.003(2) 0.0033(19) 0.0005(18)
C2 0.024(2) 0.012(2) 0.016(3) -0.004(2) 0.000(2) -0.0019(17)
C1 0.019(2) 0.0059(19) 0.014(3) -0.0015(19) 0.0029(18) -0.0001(16)
C16 0.031(3) 0.015(2) 0.016(3) 0.004(2) -0.003(2) -0.0044(19)
C10 0.019(2) 0.018(2) 0.021(3) 0.003(2) 0.003(2) 0.0022(18)
C7 0.0128(19) 0.019(2) 0.020(3) 0.001(2) 0.0024(18) 0.0041(17)
C5 0.019(2) 0.016(2) 0.033(4) -0.003(2) -0.002(2) 0.0001(18)
C15 0.023(2) 0.011(2) 0.019(3) 0.001(2) -0.002(2) -0.0012(17)
C6 0.020(2) 0.011(2) 0.020(3) -0.002(2) 0.0064(19) -0.0033(17)
C20 0.035(3) 0.018(2) 0.015(3) -0.003(2) 0.004(2) -0.002(2)
C3 0.028(3) 0.019(2) 0.013(3) -0.004(2) 0.004(2) -0.0016(19)
C21 0.031(3) 0.044(4) 0.023(3) 0.006(3) 0.001(2) 0.007(2)
C22 0.042(3) 0.048(4) 0.023(4) -0.008(3) 0.007(2) -0.009(3)
C4 0.022(2) 0.024(3) 0.023(3) -0.002(2) -0.006(2) 0.0026(19)
C19 0.047(3) 0.023(3) 0.017(3) -0.003(2) 0.009(2) -0.001(2)
C17 0.039(3) 0.020(2) 0.020(3) 0.000(2) -0.009(2) -0.005(2)
C18 0.054(4) 0.027(3) 0.019(3) -0.002(2) -0.002(3) -0.002(3)
F5 0.0216(13) 0.0332(15) 0.0176(17) -0.0002(13) -0.0010(11) -0.0042(11)
F1 0.0262(14) 0.0159(13) 0.0233(18) 0.0063(12) 0.0016(11) -0.0006(11)
F6 0.0267(14) 0.0225(14) 0.0234(18) 0.0043(12) 0.0020(12) 0.0072(11)
F7 0.0197(13) 0.0368(16) 0.0216(18) -0.0093(13) 0.0059(11) 0.0044(12)
F2 0.0308(15) 0.0172(14) 0.0287(19) 0.0027(13) 0.0043(12) -0.0010(11)
F3 0.0309(15) 0.0234(15) 0.039(2) 0.0037(14) 0.0127(13) 0.0054(12)
F8 0.0279(15) 0.0229(14) 0.040(2) 0.0000(13) -0.0008(13) -0.0080(12)
F4 0.0345(16) 0.0224(14) 0.037(2) -0.0063(14) -0.0122(13) 0.0018(12)

loop_
_atom_type_symbol
_atom_type_description
_atom_type_scat_dispersion_real
_atom_type_scat_dispersion_imag
_atom_type_scat_source
C C 0.0033 0.0016 'International Tables Vol C Tables 4.2.6.8 and 6.1.1.4'
H H 0.0000 0.0000 'International Tables Vol C Tables 4.2.6.8 and 6.1.1.4'
B B 0.0013 0.0007 'International Tables Vol C Tables 4.2.6.8 and 6.1.1.4'
F F 0.0171 0.0103 'International Tables Vol C Tables 4.2.6.8 and 6.1.1.4'
N N 0.0061 0.0033 'International Tables Vol C Tables 4.2.6.8 and 6.1.1.4'
Se Se -0.0929 2.2259 'International Tables Vol C Tables 4.2.6.8 and 6.1.1.4'

loop_
_geom_angle_atom_site_label_1
_geom_angle_atom_site_label_2
_geom_angle_atom_site_label_3
_geom_angle
N1 Se01 N2 90.49(17)
N3 Se02 N4 90.39(17)
C14 N4 Se02 122.8(3)
C15 N4 Se02 110.6(3)
C15 N4 C14 126.6(3)
C1 N2 Se01 111.3(3)
C1 N2 C7 125.5(4)
C7 N2 Se01 123.2(3)
C6 N1 Se01 109.8(3)
C20 N3 Se02 110.6(3)
F5 B2 F6 108.4(4)
F7 B2 F5 110.6(4)
F7 B2 F6 110.0(4)
F7 B2 F8 110.6(4)
F8 B2 F5 108.6(4)
F8 B2 F6 108.6(3)
F1 B1 F4 108.9(3)
F2 B1 F1 109.9(3)
F2 B1 F3 111.5(4)
F2 B1 F4 107.4(4)
F3 B1 F1 109.8(4)
F3 B1 F4 109.2(4)
C12 C11 C14 120.5(4)
C10 C11 C12 118.8(4)
C10 C11 C14 120.7(4)
C12 C13 H13 119.8
C12 C13 C8 120.5(4)
C8 C13 H13 119.8
C8 C9 H9 120.0
C10 C9 H9 120.0
C10 C9 C8 120.1(4)
C11 C12 H12 119.9
C13 C12 C11 120.3(4)
C13 C12 H12 119.9
C13 C8 C9 119.2(4)
C13 C8 C7 121.0(4)
C9 C8 C7 119.7(4)
N4 C14 C11 110.3(3)
N4 C14 H14A 109.6
N4 C14 H14B 109.6
C11 C14 H14A 109.6
C11 C14 H14B 109.6
H14A C14 H14B 108.1
C1 C2 H2 121.2
C3 C2 H2 121.2
C3 C2 C1 117.6(4)
N2 C1 C2 127.6(4)
N2 C1 C6 111.5(4)
C2 C1 C6 120.9(4)
C15 C16 H16 121.2
C17 C16 H16 121.2
C17 C16 C15 117.7(4)
C11 C10 H10 119.4
C9 C10 C11 121.2(4)
C9 C10 H10 119.4
N2 C7 C8 111.7(3)
N2 C7 H7A 109.3
N2 C7 H7B 109.3
C8 C7 H7A 109.3
C8 C7 H7B 109.3
H7A C7 H7B 107.9
C6 C5 H5 120.8
C4 C5 H5 120.8
C4 C5 C6 118.5(4)
N4 C15 C16 127.9(4)
N4 C15 C20 112.0(4)
C16 C15 C20 120.1(5)
N1 C6 C1 116.9(4)
N1 C6 C5 123.7(4)
C5 C6 C1 119.3(4)
N3 C20 C15 116.4(4)
N3 C20 C19 124.2(5)
C19 C20 C15 119.5(4)
C2 C3 H3 118.8
C2 C3 C4 122.3(5)
C4 C3 H3 118.8
N5 C21 C22 178.3(6)
C21 C22 H22A 109.5
C21 C22 H22B 109.5
C21 C22 H22C 109.5
H22A C22 H22B 109.5
H22A C22 H22C 109.5
H22B C22 H22C 109.5
C5 C4 C3 121.4(4)
C5 C4 H4 119.3
C3 C4 H4 119.3
C20 C19 H19 120.7
C18 C19 C20 118.6(5)
C18 C19 H19 120.7
C16 C17 H17 118.7
C16 C17 C18 122.5(5)
C18 C17 H17 118.7
C19 C18 C17 121.7(5)
C19 C18 H18 119.2
C17 C18 H18 119.2

loop_
_geom_bond_atom_site_label_1
_geom_bond_atom_site_label_2
_geom_bond_distance
Se01 N2 1.821(4)
Se01 N1 1.757(4)
Se02 N4 1.835(3)
Se02 N3 1.756(4)
N4 C14 1.473(5)
N4 C15 1.333(6)
N2 C1 1.330(5)
N2 C7 1.474(5)
N1 C6 1.342(6)
N3 C20 1.334(6)
N5 C21 1.127(7)
B2 F5 1.395(6)
B2 F6 1.398(5)
B2 F7 1.375(6)
B2 F8 1.388(5)
B1 F1 1.393(5)
B1 F2 1.363(6)
B1 F3 1.389(6)
B1 F4 1.418(6)
C11 C12 1.407(6)
C11 C14 1.503(6)
C11 C10 1.388(6)
C13 H13 0.9300
C13 C12 1.377(6)
C13 C8 1.395(6)
C9 H9 0.9300
C9 C8 1.400(6)
C9 C10 1.373(6)
C12 H12 0.9300
C8 C7 1.506(6)
C14 H14A 0.9700
C14 H14B 0.9700
C2 H2 0.9300
C2 C1 1.402(6)
C2 C3 1.359(6)
C1 C6 1.445(6)
C16 H16 0.9300
C16 C15 1.422(6)
C16 C17 1.347(7)
C10 H10 0.9300
C7 H7A 0.9700
C7 H7B 0.9700
C5 H5 0.9300
C5 C6 1.422(6)
C5 C4 1.348(7)
C15 C20 1.455(7)
C20 C19 1.405(7)
C3 H3 0.9300
C3 C4 1.432(6)
C21 C22 1.453(8)
C22 H22A 0.9600
C22 H22B 0.9600
C22 H22C 0.9600
C4 H4 0.9300
C19 H19 0.9300
C19 C18 1.359(7)
C17 H17 0.9300
C17 C18 1.421(7)
C18 H18 0.9300

loop_
_geom_torsion_atom_site_label_1
_geom_torsion_atom_site_label_2
_geom_torsion_atom_site_label_3
_geom_torsion_atom_site_label_4
_geom_torsion
Se01 N2 C1 C2 178.2(3)
Se01 N2 C1 C6 -1.2(4)
Se01 N2 C7 C8 -15.4(5)
Se01 N1 C6 C1 0.5(5)
Se01 N1 C6 C5 179.6(3)
Se02 N4 C14 C11 -0.9(5)
Se02 N4 C15 C16 179.5(4)
Se02 N4 C15 C20 -1.2(4)
Se02 N3 C20 C15 -0.8(5)
Se02 N3 C20 C19 -179.7(4)
N4 Se02 N3 C20 0.1(3)
N4 C15 C20 N3 1.3(6)
N4 C15 C20 C19 -179.7(4)
N2 Se01 N1 C6 -0.9(3)
N2 C1 C6 N1 0.5(5)
N2 C1 C6 C5 -178.7(4)
N1 Se01 N2 C1 1.2(3)
N1 Se01 N2 C7 -176.2(3)
N3 Se02 N4 C14 -178.3(3)
N3 Se02 N4 C15 0.7(3)
N3 C20 C19 C18 179.2(5)
C13 C8 C7 N2 -81.3(5)
C9 C8 C7 N2 100.4(4)
C12 C11 C14 N4 99.4(5)
C12 C11 C10 C9 -0.2(7)
C12 C13 C8 C9 0.2(6)
C12 C13 C8 C7 -178.1(4)
C8 C13 C12 C11 0.7(6)
C8 C9 C10 C11 1.1(7)
C14 N4 C15 C16 -1.5(7)
C14 N4 C15 C20 177.8(4)
C14 C11 C12 C13 -179.7(4)
C14 C11 C10 C9 178.8(4)
C2 C1 C6 N1 -178.9(4)
C2 C1 C6 C5 1.8(6)
C2 C3 C4 C5 -0.3(7)
C1 N2 C7 C8 167.6(4)
C1 C2 C3 C4 0.7(6)
C16 C15 C20 N3 -179.3(4)
C16 C15 C20 C19 -0.4(6)
C16 C17 C18 C19 1.2(8)
C10 C11 C12 C13 -0.7(6)
C10 C11 C14 N4 -79.5(5)
C10 C9 C8 C13 -1.1(7)
C10 C9 C8 C7 177.2(4)
C7 N2 C1 C2 -4.4(6)
C7 N2 C1 C6 176.2(4)
C15 N4 C14 C11 -179.7(4)
C15 C16 C17 C18 -1.2(7)
C15 C20 C19 C18 0.4(7)
C6 C5 C4 C3 0.7(7)
C20 C19 C18 C17 -0.8(7)
C3 C2 C1 N2 179.2(4)
C3 C2 C1 C6 -1.4(6)
C4 C5 C6 N1 179.4(4)
C4 C5 C6 C1 -1.5(6)
C17 C16 C15 N4 180.0(4)
C17 C16 C15 C20 0.8(6)
